data_2001358
loop_
_publ_author_name
'Brett, W. A.'
'Rademacher, P.'
'Boese, R.'

_publ_section_title
;
 Redetermination of the structure of phenanthridine
;
_journal_issue 9
_journal_name_full 'Acta Crystallographica Section C'
_journal_page_first 1564
_journal_page_last 1566
_journal_paper_doi 10.1107/S0108270193005062
_journal_volume 49
_journal_year 1993
_chemical_formula_moiety 'C13 H9 N1'
_chemical_formula_sum 'C13 H9 N'
_chemical_formula_weight 179.22
_symmetry_cell_setting orthorhombic
_symmetry_space_group_name_Hall 'P 2ac 2ab'
_symmetry_space_group_name_H-M 'P 21 21 21'
_cell_angle_alpha 90
_cell_angle_beta 90
_cell_angle_gamma 90
_cell_formula_units_Z 4
_cell_length_a 4.872(2)
_cell_length_b 11.526(4)
_cell_length_c 15.811(4)
_cell_volume 887.9(5)
_diffrn_radiation_type Mo
_diffrn_radiation_wavelength 0.71069
_exptl_absorpt_coefficient_mu 0.07
_exptl_crystal_density_diffrn 1.341
_exptl_crystal_F_000 376
_cod_data_source_file se1015.cif
_cod_data_source_block se1015_structure_1_of_1
_cod_original_cell_volume 887.7(5)
_cod_original_formula_sum 'C13 H9 N1'
_cod_database_code 2001358

loop_
_atom_site_label
_atom_site_fract_x
_atom_site_fract_y
_atom_site_fract_z
_atom_site_U_iso_or_equiv
C(1) .3640(5) 1.0228(2) .49180(10) .250(6)
C(2) .5062(5) .9192(2) .49250(10) .263(6)
C(3) .4537(5) .8381(2) .55670(10) .257(6)
C(4) .2625(5) .8596(2) .61860(10) .234(6)
C(5) -.1551(5) .9233(2) .75220(10) .245(6)
C(6) -.3569(5) .9553(2) .80850(10) .276(6)
C(7) -.4981(5) 1.0603(2) .79830(10) .277(6)
C(8) -.4321(5) 1.1328(2) .73250(10) .262(6)
N(9) -.1674(4) 1.1816(2) .61000(10) .265(5)
C(10) .0183(5) 1.1534(2) .55500(10) .243(5)
C(11) .1680(4) 1.0465(2) .55480(10) .203(5)
C(12) .1158(4) .9648(2) .61970(10) .193(5)
C(13) -.0870(4) .9949(2) .68280(10) .185(5)
C(14) -.2255(4) 1.1025(2) .67440(10) .229(6)
H(1) .405(6) 1.081(2) .4469(17) ?
H(2) .646(5) .9005(19) .4498(14) ?
H(3) .565(6) .769(2) .5567(15) ?
H(4) .226(6) .802(2) .6605(16) ?
H(5) -.059(5) .850(2) .7587(16) ?
H(6) -.401(6) .904(3) .8530(16) ?
H(7) -.650(6) 1.086(2) .8360(17) ?
H(8) -.548(6) 1.201(2) .7235(15) ?
H(10) .057(6) 1.211(2) .5115(18) ?

loop_
_geom_angle_atom_site_label_1
_geom_angle_atom_site_label_2
_geom_angle_atom_site_label_3
_geom_angle
C(1) C(2) C(3) 119.4(2)
C(1) C(11) C(12) 120.4(2)
C(2) C(1) C(11) 120.1(2)
C(2) C(3) C(4) 121.2(2)
C(3) C(4) C(12) 120.5(2)
C(4) C(12) C(11) 118.2(2)
C(5) C(6) C(7) 120.5(2)
C(5) C(13) C(14) 118.2(2)
C(6) C(5) C(13) 120.9(2)
C(6) C(7) C(8) 119.9(2)
C(7) C(8) C(14) 120.7(2)
C(8) C(14) C(13) 119.8(2)
N(9) C(10) C(11) 125.0(2)
N(9) C(14) C(13) 122.9(2)
C(10) N(9) C(14) 117.8(2)
C(10) C(11) C(12) 118.6(2)
C(11) C(12) C(13) 117.6(2)
C(12) C(13) C(14) 118.0(2)

loop_
_geom_bond_atom_site_label_1
_geom_bond_atom_site_label_2
_geom_bond_distance
C(1) C(2) 1.381(3)
C(1) C(11) 1.406(3)
C(2) C(3) 1.403(3)
C(3) C(4) 1.374(3)
C(4) C(12) 1.408(3)
C(5) C(6) 1.377(3)
C(5) C(13) 1.411(3)
C(6) C(7) 1.401(3)
C(7) C(8) 1.373(3)
C(8) C(14) 1.406(3)
N(9) C(10) 1.296(3)
N(9) C(14) 1.397(3)
C(10) C(11) 1.432(3)
C(11) C(12) 1.415(3)
C(12) C(13) 1.447(3)
C(13) C(14) 1.418(3)
C(1) H(1) 1.00(3)
C(6) H(6) .94(3)
C(7) H(7) .99(3)
C(8) H(8) .98(3)
C(10) H(10) .97(3)
C(2) H(2) .98(2)
C(3) H(3) .97(3)
C(4) H(4) .95(3)
C(5) H(5) .97(3)
